data_7024262
loop_
_publ_author_name
'Seidel, Wolfram W.'
'Meel, Matthias J.'
'Hupka, Florian'
'Weigand, Jan J.'

_publ_section_title
;
 Acetylenedithiolate as directional bridging ligand in cobalt(I) alkyne
 platinum dithiolato bimetallic complexes.
;
_journal_issue 2
_journal_name_full 'Dalton transactions (Cambridge, England : 2003)'
_journal_page_first 624
_journal_page_last 631
_journal_paper_doi 10.1039/b913859e
_journal_volume 39
_journal_year 2010
_chemical_formula_sum 'C212 H184 Co4 O3 P12 S8'
_chemical_formula_weight 3643.43
_chemical_name_systematic
;
?
;
_space_group_IT_number 2
_symmetry_cell_setting triclinic
_symmetry_space_group_name_Hall '-P 1'
_symmetry_space_group_name_H-M 'P -1'
_atom_sites_solution_hydrogens geom
_atom_sites_solution_primary direct
_atom_sites_solution_secondary difmap
_audit_creation_method SHELXL-97
_cell_angle_alpha 79.982(3)
_cell_angle_beta 77.636(3)
_cell_angle_gamma 63.855(2)
_cell_formula_units_Z 1
_cell_length_a 14.0667(18)
_cell_length_b 15.000(2)
_cell_length_c 25.050(3)
_cell_measurement_reflns_used 900
_cell_measurement_temperature 153(1)
_cell_measurement_theta_max 22.5
_cell_measurement_theta_min 1
_cell_volume 4615.6(10)
_computing_cell_refinement 'APEX2(Bruker AXS, 2007)'
_computing_data_collection 'APEX2(Bruker AXS, 2007)'
_computing_data_reduction 'SAINT,SADABS (Bruker AXS, 2007 )'
_computing_molecular_graphics
;
ORTEP3,L.J. Farrugia, J. Appl. Cryst. (1997) 30, 565
;
_computing_structure_refinement 'SHELXL-97 (Sheldrick, 1997)'
_computing_structure_solution 'SHELXS-97 (Sheldrick, 1990)'
_diffrn_ambient_temperature 153(1)
_diffrn_detector_area_resol_mean 80
_diffrn_measured_fraction_theta_full 0.998
_diffrn_measured_fraction_theta_max 0.998
_diffrn_measurement_device_type 'CCD area detector'
_diffrn_measurement_method 'Omega and Phi scans'
_diffrn_radiation_monochromator graphite
_diffrn_radiation_source 'rotating anode'
_diffrn_radiation_type MoK\a
_diffrn_radiation_wavelength 0.71073
_diffrn_reflns_av_R_equivalents 0.0414
_diffrn_reflns_av_sigmaI/netI 0.0686
_diffrn_reflns_limit_h_max 18
_diffrn_reflns_limit_h_min -18
_diffrn_reflns_limit_k_max 19
_diffrn_reflns_limit_k_min -19
_diffrn_reflns_limit_l_max 32
_diffrn_reflns_limit_l_min -32
_diffrn_reflns_number 46827
_diffrn_reflns_theta_full 27.88
_diffrn_reflns_theta_max 27.88
_diffrn_reflns_theta_min 0.84
_exptl_absorpt_coefficient_mu 0.604
_exptl_absorpt_correction_T_max 0.9590
_exptl_absorpt_correction_T_min 0.8396
_exptl_absorpt_correction_type multi-scan
_exptl_absorpt_process_details
;
Corrections were done with the SADABS program, utilizing the none merged
raw data obtained from the integration process. Integration and final cell
refinement were done with SAINT.

SADABS reports ratio of Tmin/Tmax = 0.853245

;
_exptl_crystal_colour purple
_exptl_crystal_density_diffrn 1.311
_exptl_crystal_density_method 'not measured'
_exptl_crystal_description plate
_exptl_crystal_F_000 1896
_exptl_crystal_size_max 0.30
_exptl_crystal_size_mid 0.13
_exptl_crystal_size_min 0.07
_refine_diff_density_max 1.493
_refine_diff_density_min -0.694
_refine_diff_density_rms 0.089
_refine_ls_extinction_method none
_refine_ls_goodness_of_fit_ref 1.032
_refine_ls_hydrogen_treatment noref
_refine_ls_matrix_type full
_refine_ls_number_parameters 1045
_refine_ls_number_reflns 21998
_refine_ls_number_restraints 0
_refine_ls_restrained_S_all 1.032
_refine_ls_R_factor_all 0.0930
_refine_ls_R_factor_gt 0.0606
_refine_ls_shift/su_max 0.001
_refine_ls_shift/su_mean 0.000
_refine_ls_structure_factor_coef Fsqd
_refine_ls_weighting_details 'calc w=1/[\s^2^(Fo^2^)+(0.0866P)^2^+2.2814P] where P=(Fo^2^+2Fc^2^)/3'
_refine_ls_weighting_scheme calc
_refine_ls_wR_factor_gt 0.1525
_refine_ls_wR_factor_ref 0.1689
_reflns_number_gt 15255
_reflns_number_total 21998
_reflns_threshold_expression >2sigma(I)
_cod_data_source_file b913859e.txt
_cod_data_source_block sad3
_cod_original_sg_symbol_H-M P-1
_cod_database_code 7024262

loop_
_symmetry_equiv_pos_as_xyz
'x, y, z'
'-x, -y, -z'

loop_
_atom_site_label
_atom_site_type_symbol
_atom_site_fract_x
_atom_site_fract_y
_atom_site_fract_z
_atom_site_U_iso_or_equiv
_atom_site_adp_type
_atom_site_occupancy
_atom_site_symmetry_multiplicity
_atom_site_calc_flag
_atom_site_refinement_flags
C222 C 0.7529(7) 0.3122(7) 0.7934(4) 0.122(3) Uiso 1 1 d .
O333 O 0.9873(9) -0.0283(8) 0.0592(4) 0.111(3) Uiso 0.50 1 d P
C98 C 0.9586(6) 0.0571(6) 0.0364(3) 0.0927(19) Uiso 1 1 d .
Co1A Co 0.27889(3) 0.25482(3) 0.140660(17) 0.02105(10) Uani 1 1 d .
Co2B Co 0.28446(3) 0.29391(3) 0.629388(18) 0.02374(11) Uani 1 1 d .
P1A P 0.31815(7) 0.14981(6) 0.21346(3) 0.02271(17) Uani 1 1 d .
P2B P 0.23610(7) 0.44907(6) 0.60082(4) 0.02548(18) Uani 1 1 d .
P3A P 0.26392(6) 0.14609(6) 0.09860(3) 0.02295(17) Uani 1 1 d .
S2A S 0.08282(7) 0.43730(6) 0.07596(4) 0.0344(2) Uani 1 1 d .
P2A P 0.44806(7) 0.20465(6) 0.11111(3) 0.02369(18) Uani 1 1 d .
S1A S 0.18872(8) 0.47011(7) 0.20266(4) 0.0354(2) Uani 1 1 d .
S1B S 0.50310(8) 0.19171(8) 0.69511(4) 0.0421(2) Uani 1 1 d .
P3B P 0.16647(7) 0.28274(6) 0.58913(4) 0.02787(19) Uani 1 1 d .
S2B S 0.48715(8) 0.11883(8) 0.55318(4) 0.0443(3) Uani 1 1 d .
P1B P 0.17023(7) 0.33464(6) 0.70480(3) 0.02717(19) Uani 1 1 d .
C2A C 0.1755(2) 0.3730(2) 0.11792(14) 0.0255(7) Uani 1 1 d .
C38A C 0.1550(3) 0.1124(2) 0.13487(13) 0.0253(7) Uani 1 1 d .
C14A C 0.4019(3) 0.1596(2) 0.25700(13) 0.0250(7) Uani 1 1 d .
C3A C 0.4566(3) 0.0055(2) 0.13738(13) 0.0253(7) Uani 1 1 d .
C20A C 0.5228(3) 0.2563(3) 0.13786(13) 0.0276(7) Uani 1 1 d .
C1A C 0.2101(3) 0.3860(2) 0.16083(14) 0.0262(7) Uani 1 1 d .
C5B C 0.0390(3) 0.3955(3) 0.59004(15) 0.0344(8) Uani 1 1 d .
H5B1 H 0.0380 0.4328 0.5533 0.041 Uiso 1 1 calc R
H5B2 H -0.0207 0.3748 0.5970 0.041 Uiso 1 1 calc R
C8B C 0.1873(3) 0.4006(3) 0.75429(14) 0.0302(7) Uani 1 1 d .
C6A C 0.5230(3) 0.0681(2) 0.12432(14) 0.0284(7) Uani 1 1 d .
H6A1 H 0.5777 0.0436 0.0917 0.034 Uiso 1 1 calc R
H6A2 H 0.5617 0.0554 0.1555 0.034 Uiso 1 1 calc R
C4A C 0.3888(3) 0.0201(2) 0.19519(13) 0.0272(7) Uani 1 1 d .
H4A1 H 0.4364 -0.0199 0.2226 0.033 Uiso 1 1 calc R
H4A2 H 0.3350 -0.0070 0.1979 0.033 Uiso 1 1 calc R
C26A C 0.4814(3) 0.2386(3) 0.03764(14) 0.0295(7) Uani 1 1 d .
C43A C 0.1644(3) 0.0160(3) 0.15217(16) 0.0364(8) Uani 1 1 d .
H43A H 0.2311 -0.0392 0.1436 0.044 Uiso 1 1 calc R
C32B C 0.2812(3) 0.4722(3) 0.52759(14) 0.0306(7) Uani 1 1 d .
C5A C 0.3859(3) 0.0293(2) 0.09290(14) 0.0275(7) Uani 1 1 d .
H5A1 H 0.3650 -0.0263 0.0948 0.033 Uiso 1 1 calc R
H5A2 H 0.4292 0.0325 0.0564 0.033 Uiso 1 1 calc R
C32A C 0.2356(3) 0.1705(2) 0.02841(13) 0.0260(7) Uani 1 1 d .
C3B C 0.0188(3) 0.4664(2) 0.63356(14) 0.0278(7) Uani 1 1 d .
C8A C 0.2039(3) 0.1479(2) 0.26439(13) 0.0257(7) Uani 1 1 d .
C14B C 0.1566(3) 0.2315(3) 0.75097(13) 0.0291(7) Uani 1 1 d .
C33B C 0.2157(3) 0.5211(3) 0.48810(16) 0.0399(9) Uani 1 1 d .
H33B H 0.1401 0.5474 0.4983 0.048 Uiso 1 1 calc R
C15B C 0.2357(3) 0.1356(3) 0.74562(15) 0.0371(8) Uani 1 1 d .
H15B H 0.2958 0.1244 0.7175 0.045 Uiso 1 1 calc R
C1B C 0.4201(3) 0.2211(3) 0.64980(15) 0.0313(7) Uani 1 1 d .
C38B C 0.2852(3) 0.5222(3) 0.62992(15) 0.0319(8) Uani 1 1 d .
C7B C -0.0985(3) 0.5428(3) 0.63673(16) 0.0344(8) Uani 1 1 d .
H7B1 H -0.1118 0.5942 0.6603 0.052 Uiso 1 1 calc R
H7B2 H -0.1456 0.5092 0.6521 0.052 Uiso 1 1 calc R
H7B3 H -0.1130 0.5740 0.5998 0.052 Uiso 1 1 calc R
C39A C 0.0563(3) 0.1914(3) 0.14708(16) 0.0361(8) Uani 1 1 d .
H39A H 0.0484 0.2577 0.1353 0.043 Uiso 1 1 calc R
C10A C 0.0190(3) 0.2330(3) 0.30471(16) 0.0373(8) Uani 1 1 d .
H10A H -0.0476 0.2901 0.3052 0.045 Uiso 1 1 calc R
C9B C 0.2773(3) 0.3512(3) 0.77948(15) 0.0386(9) Uani 1 1 d .
H9B H 0.3263 0.2856 0.7708 0.046 Uiso 1 1 calc R
C17A C 0.5226(3) 0.1867(3) 0.32272(16) 0.0403(9) Uani 1 1 d .
H17A H 0.5640 0.1960 0.3449 0.048 Uiso 1 1 calc R
C12A C 0.1255(3) 0.0676(3) 0.34118(15) 0.0396(9) Uani 1 1 d .
H12A H 0.1316 0.0114 0.3669 0.048 Uiso 1 1 calc R
C9A C 0.1069(3) 0.2316(3) 0.26621(15) 0.0318(8) Uani 1 1 d .
H9A H 0.1005 0.2884 0.2410 0.038 Uiso 1 1 calc R
C7A C 0.5354(3) -0.1048(3) 0.13642(16) 0.0355(8) Uani 1 1 d .
H7A1 H 0.5877 -0.1202 0.1608 0.053 Uiso 1 1 calc R
H7A2 H 0.5728 -0.1181 0.0989 0.053 Uiso 1 1 calc R
H7A3 H 0.4959 -0.1465 0.1490 0.053 Uiso 1 1 calc R
C13A C 0.2133(3) 0.0653(3) 0.30280(14) 0.0329(8) Uani 1 1 d .
H13A H 0.2797 0.0081 0.3024 0.039 Uiso 1 1 calc R
C43B C 0.3549(3) 0.4771(3) 0.66753(15) 0.0368(8) Uani 1 1 d .
H43B H 0.3813 0.4072 0.6769 0.044 Uiso 1 1 calc R
C4B C 0.0316(3) 0.4096(3) 0.69047(14) 0.0328(8) Uani 1 1 d .
H4B1 H -0.0047 0.3645 0.6957 0.039 Uiso 1 1 calc R
H4B2 H -0.0066 0.4585 0.7182 0.039 Uiso 1 1 calc R
C26B C 0.1933(3) 0.2588(3) 0.51730(15) 0.0352(8) Uani 1 1 d .
C16A C 0.4520(3) 0.2673(3) 0.29429(15) 0.0375(8) Uani 1 1 d .
H16A H 0.4447 0.3325 0.2969 0.045 Uiso 1 1 calc R
C19B C 0.0681(3) 0.2475(3) 0.79220(14) 0.0378(9) Uani 1 1 d .
H19B H 0.0133 0.3128 0.7966 0.045 Uiso 1 1 calc R
C2B C 0.4123(3) 0.1977(3) 0.60203(14) 0.0302(7) Uani 1 1 d .
C15A C 0.3917(3) 0.2539(3) 0.26187(15) 0.0330(8) Uani 1 1 d .
H15A H 0.3428 0.3101 0.2428 0.040 Uiso 1 1 calc R
C31A C 0.4182(3) 0.3349(3) 0.01740(16) 0.0396(9) Uani 1 1 d .
H31A H 0.3588 0.3774 0.0409 0.048 Uiso 1 1 calc R
C20B C 0.1328(3) 0.1779(3) 0.62023(15) 0.0344(8) Uani 1 1 d .
C37A C 0.2106(3) 0.1053(3) 0.00613(15) 0.0365(8) Uani 1 1 d .
H37A H 0.2060 0.0486 0.0282 0.044 Uiso 1 1 calc R
C11A C 0.0287(3) 0.1512(3) 0.34238(15) 0.0388(9) Uani 1 1 d .
H11A H -0.0310 0.1524 0.3690 0.047 Uiso 1 1 calc R
C33A C 0.2424(3) 0.2517(3) -0.00465(14) 0.0320(8) Uani 1 1 d .
H33A H 0.2601 0.2962 0.0096 0.038 Uiso 1 1 calc R
C35A C 0.1997(3) 0.2047(3) -0.07975(15) 0.0422(10) Uani 1 1 d .
H35A H 0.1878 0.2164 -0.1168 0.051 Uiso 1 1 calc R
C42B C 0.3866(3) 0.5341(3) 0.69168(18) 0.0458(10) Uani 1 1 d .
H42B H 0.4336 0.5034 0.7181 0.055 Uiso 1 1 calc R
C11B C 0.2255(4) 0.4899(3) 0.83100(16) 0.0508(12) Uani 1 1 d .
H11B H 0.2368 0.5196 0.8582 0.061 Uiso 1 1 calc R
C42A C 0.0767(3) -0.0002(3) 0.18202(18) 0.0439(10) Uani 1 1 d .
H42A H 0.0840 -0.0663 0.1940 0.053 Uiso 1 1 calc R
C16B C 0.2283(4) 0.0555(3) 0.78081(17) 0.0445(10) Uani 1 1 d .
H16B H 0.2832 -0.0099 0.7770 0.053 Uiso 1 1 calc R
C18B C 0.0610(4) 0.1663(4) 0.82703(16) 0.0459(10) Uani 1 1 d .
H18B H 0.0006 0.1764 0.8549 0.055 Uiso 1 1 calc R
C6B C 0.0887(3) 0.5239(3) 0.61479(16) 0.0337(8) Uani 1 1 d .
H6B1 H 0.0737 0.5685 0.6433 0.040 Uiso 1 1 calc R
H6B2 H 0.0659 0.5668 0.5809 0.040 Uiso 1 1 calc R
C13B C 0.1171(3) 0.4970(3) 0.76690(17) 0.0433(9) Uani 1 1 d .
H13B H 0.0555 0.5328 0.7494 0.052 Uiso 1 1 calc R
C19A C 0.4723(3) 0.0791(3) 0.28644(15) 0.0359(8) Uani 1 1 d .
H19A H 0.4789 0.0139 0.2844 0.043 Uiso 1 1 calc R
C34A C 0.2237(3) 0.2697(3) -0.05876(15) 0.0377(9) Uani 1 1 d .
H34A H 0.2276 0.3265 -0.0810 0.045 Uiso 1 1 calc R
C45A C 0.1179(3) 0.6060(3) 0.04609(16) 0.0378(9) Uani 1 1 d .
C41A C -0.0204(3) 0.0795(3) 0.19421(17) 0.0438(10) Uani 1 1 d .
H41A H -0.0799 0.0686 0.2149 0.053 Uiso 1 1 calc R
C21A C 0.4755(3) 0.3579(3) 0.14395(17) 0.0407(9) Uani 1 1 d .
H21A H 0.4061 0.3983 0.1345 0.049 Uiso 1 1 calc R
C36A C 0.1927(3) 0.1229(3) -0.04768(16) 0.0433(10) Uani 1 1 d .
H36A H 0.1756 0.0786 -0.0625 0.052 Uiso 1 1 calc R
C27A C 0.5677(4) 0.1788(3) 0.00259(16) 0.0441(10) Uani 1 1 d .
H27A H 0.6123 0.1130 0.0155 0.053 Uiso 1 1 calc R
C10B C 0.2971(4) 0.3961(3) 0.81740(16) 0.0474(10) Uani 1 1 d .
H10B H 0.3602 0.3618 0.8339 0.057 Uiso 1 1 calc R
C44A C 0.0442(3) 0.5680(3) 0.08486(18) 0.0402(9) Uani 1 1 d .
H44A H -0.0304 0.6086 0.0779 0.048 Uiso 1 1 calc R
H44B H 0.0472 0.5741 0.1231 0.048 Uiso 1 1 calc R
C25A C 0.6243(3) 0.1999(3) 0.15196(17) 0.0421(9) Uani 1 1 d .
H25A H 0.6587 0.1307 0.1473 0.050 Uiso 1 1 calc R
C17B C 0.1406(4) 0.0724(3) 0.82111(17) 0.0472(11) Uani 1 1 d .
H17B H 0.1351 0.0179 0.8453 0.057 Uiso 1 1 calc R
C39B C 0.2515(3) 0.6233(3) 0.61409(18) 0.0423(9) Uani 1 1 d .
H39B H 0.2065 0.6538 0.5867 0.051 Uiso 1 1 calc R
C18A C 0.5325(3) 0.0919(3) 0.31849(17) 0.0428(9) Uani 1 1 d .
H18A H 0.5810 0.0357 0.3378 0.051 Uiso 1 1 calc R
C40A C -0.0309(3) 0.1750(3) 0.17630(18) 0.0432(10) Uani 1 1 d .
H40A H -0.0982 0.2299 0.1840 0.052 Uiso 1 1 calc R
C25B C 0.2165(4) 0.0835(3) 0.61470(18) 0.0453(10) Uani 1 1 d .
H25B H 0.2851 0.0774 0.5960 0.054 Uiso 1 1 calc R
C34B C 0.2599(4) 0.5321(3) 0.43354(17) 0.0478(10) Uani 1 1 d .
H34B H 0.2137 0.5668 0.4070 0.057 Uiso 1 1 calc R
C41B C 0.3496(4) 0.6355(4) 0.67720(19) 0.0523(11) Uani 1 1 d .
H41B H 0.3704 0.6744 0.6944 0.063 Uiso 1 1 calc R
C31B C 0.2825(3) 0.2621(3) 0.48328(16) 0.0432(10) Uani 1 1 d .
H31B H 0.3302 0.2784 0.4971 0.052 Uiso 1 1 calc R
C28A C 0.5898(4) 0.2145(3) -0.05158(17) 0.0550(13) Uani 1 1 d .
H28A H 0.6501 0.1731 -0.0752 0.066 Uiso 1 1 calc R
C40B C 0.2837(3) 0.6807(3) 0.6385(2) 0.0484(11) Uani 1 1 d .
H40B H 0.2598 0.7503 0.6283 0.058 Uiso 1 1 calc R
C29A C 0.5254(4) 0.3089(4) -0.07137(17) 0.0526(12) Uani 1 1 d .
H29A H 0.5393 0.3317 -0.1088 0.063 Uiso 1 1 calc R
C27B C 0.1237(4) 0.2359(3) 0.49596(18) 0.0500(11) Uani 1 1 d .
H27B H 0.0612 0.2336 0.5186 0.060 Uiso 1 1 calc R
C44B C 0.6190(3) 0.0509(3) 0.57498(19) 0.0452(10) Uani 1 1 d .
H44C H 0.6103 0.0520 0.6152 0.054 Uiso 1 1 calc R
H44D H 0.6480 -0.0195 0.5671 0.054 Uiso 1 1 calc R
C36B C 0.4340(4) 0.4456(4) 0.45641(19) 0.0554(12) Uani 1 1 d .
H36B H 0.5095 0.4201 0.4458 0.066 Uiso 1 1 calc R
C23A C 0.6288(4) 0.3430(4) 0.17826(17) 0.0524(12) Uani 1 1 d .
H23A H 0.6648 0.3727 0.1921 0.063 Uiso 1 1 calc R
C35B C 0.3675(4) 0.4944(4) 0.41739(17) 0.0513(11) Uani 1 1 d .
H35B H 0.3967 0.5014 0.3798 0.062 Uiso 1 1 calc R
C37B C 0.3911(3) 0.4336(3) 0.51109(17) 0.0450(10) Uani 1 1 d .
H37B H 0.4377 0.3985 0.5374 0.054 Uiso 1 1 calc R
C12B C 0.1373(4) 0.5406(3) 0.80497(19) 0.0544(12) Uani 1 1 d .
H12B H 0.0893 0.6067 0.8132 0.065 Uiso 1 1 calc R
C45B C 0.6991(3) 0.0927(3) 0.54738(19) 0.0465(10) Uani 1 1 d .
C24A C 0.6759(4) 0.2427(4) 0.17258(19) 0.0541(12) Uani 1 1 d .
H24A H 0.7446 0.2025 0.1829 0.065 Uiso 1 1 calc R
C30A C 0.4409(4) 0.3696(4) -0.03674(18) 0.0501(11) Uani 1 1 d .
H30A H 0.3976 0.4358 -0.0498 0.060 Uiso 1 1 calc R
C22A C 0.5294(4) 0.4000(4) 0.16377(18) 0.0516(12) Uani 1 1 d .
H22A H 0.4969 0.4697 0.1674 0.062 Uiso 1 1 calc R
C46A C 0.2104(4) 0.5978(3) 0.06079(19) 0.0498(11) Uani 1 1 d .
H46A H 0.2255 0.5715 0.0969 0.060 Uiso 1 1 calc R
C24B C 0.2014(4) -0.0019(3) 0.6361(2) 0.0589(13) Uani 1 1 d .
H24B H 0.2584 -0.0661 0.6315 0.071 Uiso 1 1 calc R
C23B C 0.1004(5) 0.0085(4) 0.6647(2) 0.0675(16) Uani 1 1 d .
H23B H 0.0896 -0.0492 0.6808 0.081 Uiso 1 1 calc R
C50A C 0.0977(4) 0.6460(3) -0.00736(19) 0.0531(11) Uani 1 1 d .
H50A H 0.0342 0.6530 -0.0185 0.064 Uiso 1 1 calc R
C21B C 0.0330(4) 0.1853(4) 0.6471(2) 0.0589(13) Uani 1 1 d .
H21B H -0.0257 0.2489 0.6503 0.071 Uiso 1 1 calc R
C28B C 0.1471(6) 0.2164(3) 0.4410(2) 0.0700(17) Uani 1 1 d .
H28B H 0.0993 0.2018 0.4262 0.084 Uiso 1 1 calc R
C29B C 0.2370(6) 0.2181(3) 0.4083(2) 0.0714(18) Uani 1 1 d .
H29B H 0.2529 0.2028 0.3713 0.086 Uiso 1 1 calc R
C46B C 0.7808(4) 0.0443(4) 0.5072(2) 0.0591(12) Uani 1 1 d .
H46B H 0.7848 -0.0142 0.4952 0.071 Uiso 1 1 calc R
C48A C 0.2625(5) 0.6650(4) -0.0284(2) 0.0664(14) Uani 1 1 d .
H48A H 0.3123 0.6841 -0.0539 0.080 Uiso 1 1 calc R
C22B C 0.0186(5) 0.0994(5) 0.6697(2) 0.0751(17) Uani 1 1 d .
H22B H -0.0497 0.1052 0.6887 0.090 Uiso 1 1 calc R
C30B C 0.3037(5) 0.2418(3) 0.42877(18) 0.0643(15) Uani 1 1 d .
H30B H 0.3657 0.2445 0.4057 0.077 Uiso 1 1 calc R
C47A C 0.2816(4) 0.6273(4) 0.0239(2) 0.0654(14) Uani 1 1 d .
H47A H 0.3448 0.6213 0.0350 0.079 Uiso 1 1 calc R
C49A C 0.1686(5) 0.6749(4) -0.0434(2) 0.0674(15) Uani 1 1 d .
H49A H 0.1536 0.7021 -0.0794 0.081 Uiso 1 1 calc R
C50B C 0.6957(5) 0.1768(4) 0.5649(2) 0.0780(17) Uani 1 1 d .
H50B H 0.6414 0.2103 0.5936 0.094 Uiso 1 1 calc R
C47B C 0.8579(4) 0.0799(5) 0.4840(2) 0.0759(16) Uani 1 1 d .
H47B H 0.9137 0.0458 0.4561 0.091 Uiso 1 1 calc R
C48B C 0.8543(5) 0.1629(5) 0.5006(3) 0.0851(19) Uani 1 1 d .
H48B H 0.9074 0.1868 0.4851 0.102 Uiso 1 1 calc R
C49B C 0.7723(6) 0.2112(5) 0.5403(3) 0.105(3) Uani 1 1 d .
H49B H 0.7679 0.2705 0.5514 0.125 Uiso 1 1 calc R
O1C O 0.7094(4) 0.2392(4) 0.8087(2) 0.1164(17) Uiso 1 1 d .
C99 C 0.9375(6) 0.0812(6) -0.0222(3) 0.102(2) Uiso 1 1 d .
C103 C 0.7012(7) 0.2975(7) 0.7119(4) 0.122(3) Uiso 1 1 d .
C102 C 0.7383(9) 0.3587(8) 0.7368(5) 0.157(4) Uiso 1 1 d .
C104 C 0.6793(6) 0.2295(5) 0.7585(3) 0.096(2) Uiso 1 1 d .

loop_
_atom_site_aniso_label
_atom_site_aniso_U_11
_atom_site_aniso_U_22
_atom_site_aniso_U_33
_atom_site_aniso_U_23
_atom_site_aniso_U_13
_atom_site_aniso_U_12
Co1A 0.0186(2) 0.0196(2) 0.0239(2) -0.00232(16) -0.00309(16) -0.00711(17)
Co2B 0.0230(2) 0.0213(2) 0.0239(2) -0.00173(17) -0.00340(17) -0.00680(17)
P1A 0.0225(4) 0.0230(4) 0.0232(4) -0.0024(3) -0.0038(3) -0.0099(3)
P2B 0.0235(4) 0.0239(4) 0.0293(4) -0.0006(3) -0.0055(3) -0.0102(3)
P3A 0.0204(4) 0.0228(4) 0.0256(4) -0.0037(3) -0.0041(3) -0.0082(3)
S2A 0.0282(4) 0.0267(4) 0.0488(6) -0.0014(4) -0.0168(4) -0.0078(4)
P2A 0.0208(4) 0.0239(4) 0.0263(4) -0.0022(3) -0.0033(3) -0.0096(3)
S1A 0.0396(5) 0.0285(4) 0.0340(5) -0.0119(4) -0.0038(4) -0.0080(4)
S1B 0.0376(5) 0.0428(5) 0.0442(6) -0.0023(4) -0.0186(4) -0.0106(4)
P3B 0.0267(4) 0.0251(4) 0.0327(5) -0.0058(4) -0.0051(4) -0.0103(4)
S2B 0.0359(5) 0.0419(6) 0.0457(6) -0.0169(4) -0.0049(4) -0.0037(4)
P1B 0.0270(4) 0.0257(4) 0.0235(4) -0.0006(3) -0.0026(3) -0.0074(4)
C2A 0.0181(15) 0.0241(16) 0.0327(17) -0.0030(13) -0.0014(13) -0.0086(13)
C38A 0.0274(17) 0.0302(17) 0.0253(16) -0.0008(13) -0.0058(13) -0.0184(14)
C14A 0.0247(16) 0.0332(17) 0.0214(15) 0.0004(13) -0.0034(13) -0.0168(14)
C3A 0.0220(16) 0.0211(15) 0.0300(17) -0.0035(13) -0.0062(13) -0.0052(13)
C20A 0.0272(17) 0.0365(18) 0.0242(16) -0.0018(14) -0.0013(13) -0.0195(15)
C1A 0.0212(16) 0.0240(16) 0.0308(17) -0.0059(13) 0.0018(13) -0.0086(13)
C5B 0.0304(19) 0.0331(19) 0.040(2) -0.0046(15) -0.0127(16) -0.0099(15)
C8B 0.040(2) 0.0283(17) 0.0241(16) -0.0020(13) 0.0011(14) -0.0185(15)
C6A 0.0219(16) 0.0274(17) 0.0323(18) -0.0017(14) -0.0039(14) -0.0075(13)
C4A 0.0305(18) 0.0221(16) 0.0281(17) -0.0011(13) -0.0077(14) -0.0093(14)
C26A 0.0299(18) 0.0383(19) 0.0261(17) -0.0052(14) -0.0022(14) -0.0196(15)
C43A 0.037(2) 0.0303(19) 0.044(2) 0.0002(16) -0.0097(17) -0.0158(16)
C32B 0.0337(19) 0.0304(18) 0.0308(18) -0.0004(14) -0.0049(15) -0.0171(15)
C5A 0.0238(16) 0.0255(16) 0.0315(18) -0.0078(13) -0.0032(14) -0.0074(13)
C32A 0.0204(16) 0.0320(17) 0.0234(16) -0.0049(13) -0.0041(13) -0.0079(13)
C3B 0.0249(17) 0.0247(16) 0.0279(17) -0.0026(13) -0.0026(13) -0.0057(13)
C8A 0.0245(16) 0.0310(17) 0.0260(16) -0.0036(13) -0.0039(13) -0.0153(14)
C14B 0.0361(19) 0.0371(19) 0.0208(16) 0.0032(14) -0.0081(14) -0.0218(16)
C33B 0.038(2) 0.043(2) 0.041(2) -0.0004(17) -0.0084(17) -0.0184(18)
C15B 0.040(2) 0.038(2) 0.036(2) 0.0075(16) -0.0109(17) -0.0202(17)
C1B 0.0283(18) 0.0291(18) 0.0362(19) -0.0003(14) -0.0068(15) -0.0120(15)
C38B 0.0294(18) 0.0325(18) 0.0366(19) -0.0098(15) 0.0032(15) -0.0167(15)
C7B 0.0282(18) 0.0285(18) 0.041(2) -0.0028(15) -0.0063(15) -0.0061(15)
C39A 0.0313(19) 0.036(2) 0.046(2) -0.0084(16) -0.0004(16) -0.0189(16)
C10A 0.0292(19) 0.044(2) 0.039(2) -0.0106(17) 0.0027(16) -0.0168(17)
C9B 0.055(2) 0.039(2) 0.0273(18) -0.0054(15) -0.0071(17) -0.0232(19)
C17A 0.039(2) 0.055(2) 0.041(2) -0.0016(18) -0.0151(17) -0.0281(19)
C12A 0.046(2) 0.049(2) 0.033(2) 0.0026(17) -0.0049(17) -0.031(2)
C9A 0.0340(19) 0.0310(18) 0.0323(18) -0.0036(14) -0.0019(15) -0.0166(15)
C7A 0.0294(19) 0.0247(17) 0.044(2) -0.0043(15) -0.0055(16) -0.0037(14)
C13A 0.0319(19) 0.0358(19) 0.0327(19) 0.0014(15) -0.0061(15) -0.0169(16)
C43B 0.036(2) 0.042(2) 0.037(2) -0.0046(16) -0.0028(16) -0.0215(17)
C4B 0.0254(17) 0.0364(19) 0.0330(19) -0.0032(15) -0.0027(14) -0.0105(15)
C26B 0.047(2) 0.0252(17) 0.0301(18) 0.0005(14) -0.0158(17) -0.0093(16)
C16A 0.047(2) 0.041(2) 0.037(2) -0.0029(16) -0.0097(17) -0.0285(18)
C19B 0.043(2) 0.052(2) 0.0261(18) -0.0037(16) -0.0062(16) -0.0266(19)
C2B 0.0249(17) 0.0301(18) 0.0334(18) -0.0050(14) -0.0029(14) -0.0095(14)
C15A 0.0352(19) 0.0346(19) 0.0320(19) 0.0002(15) -0.0085(15) -0.0170(16)
C31A 0.033(2) 0.046(2) 0.036(2) 0.0051(17) -0.0044(16) -0.0172(18)
C20B 0.043(2) 0.0358(19) 0.0339(19) -0.0034(15) -0.0077(16) -0.0238(17)
C37A 0.035(2) 0.044(2) 0.034(2) -0.0066(16) -0.0063(16) -0.0187(17)
C11A 0.039(2) 0.059(3) 0.0303(19) -0.0122(17) 0.0066(16) -0.033(2)
C33A 0.0251(17) 0.0343(19) 0.0322(18) -0.0035(15) -0.0041(14) -0.0084(15)
C35A 0.0282(19) 0.061(3) 0.0256(18) -0.0065(18) -0.0052(15) -0.0067(18)
C42B 0.048(2) 0.055(3) 0.046(2) -0.0058(19) -0.0105(19) -0.030(2)
C11B 0.086(4) 0.058(3) 0.031(2) -0.0123(19) 0.002(2) -0.052(3)
C42A 0.045(2) 0.041(2) 0.053(3) 0.0083(18) -0.0107(19) -0.029(2)
C16B 0.053(3) 0.040(2) 0.044(2) 0.0105(18) -0.018(2) -0.024(2)
C18B 0.058(3) 0.070(3) 0.0284(19) 0.0012(19) -0.0038(18) -0.046(2)
C6B 0.0293(18) 0.0243(17) 0.042(2) 0.0019(15) -0.0045(16) -0.0087(14)
C13B 0.045(2) 0.037(2) 0.050(2) -0.0131(18) 0.0016(19) -0.0191(18)
C19A 0.037(2) 0.036(2) 0.038(2) 0.0003(16) -0.0120(16) -0.0163(16)
C34A 0.0252(18) 0.044(2) 0.0317(19) 0.0039(16) -0.0026(15) -0.0073(16)
C45A 0.043(2) 0.0239(17) 0.045(2) -0.0033(15) -0.0126(18) -0.0101(16)
C41A 0.043(2) 0.060(3) 0.043(2) 0.0002(19) -0.0039(18) -0.037(2)
C21A 0.035(2) 0.044(2) 0.048(2) -0.0115(18) 0.0017(17) -0.0215(18)
C36A 0.040(2) 0.058(3) 0.038(2) -0.0148(19) -0.0096(17) -0.021(2)
C27A 0.057(3) 0.038(2) 0.037(2) -0.0141(17) 0.0072(19) -0.0226(19)
C10B 0.060(3) 0.059(3) 0.034(2) 0.0007(19) -0.0106(19) -0.035(2)
C44A 0.032(2) 0.0219(17) 0.059(3) -0.0033(16) -0.0114(18) -0.0029(15)
C25A 0.038(2) 0.048(2) 0.047(2) 0.0107(18) -0.0163(18) -0.0266(19)
C17B 0.073(3) 0.054(3) 0.035(2) 0.0110(19) -0.021(2) -0.044(2)
C39B 0.033(2) 0.034(2) 0.059(3) -0.0077(18) -0.0056(18) -0.0125(17)
C18A 0.038(2) 0.046(2) 0.047(2) 0.0051(18) -0.0223(18) -0.0164(18)
C40A 0.0283(19) 0.045(2) 0.060(3) -0.0130(19) 0.0021(18) -0.0196(18)
C25B 0.047(2) 0.040(2) 0.058(3) 0.0088(19) -0.024(2) -0.0246(19)
C34B 0.053(3) 0.062(3) 0.035(2) 0.0043(19) -0.0141(19) -0.030(2)
C41B 0.058(3) 0.060(3) 0.057(3) -0.020(2) -0.001(2) -0.039(2)
C31B 0.045(2) 0.034(2) 0.036(2) -0.0024(16) -0.0048(18) -0.0047(17)
C28A 0.085(4) 0.056(3) 0.034(2) -0.023(2) 0.016(2) -0.044(3)
C40B 0.044(2) 0.037(2) 0.069(3) -0.013(2) 0.004(2) -0.0238(19)
C29A 0.080(3) 0.070(3) 0.031(2) 0.001(2) -0.007(2) -0.055(3)
C27B 0.071(3) 0.041(2) 0.046(2) 0.0041(19) -0.027(2) -0.025(2)
C44B 0.031(2) 0.033(2) 0.058(3) -0.0041(18) -0.0066(18) -0.0007(16)
C36B 0.040(2) 0.074(3) 0.047(3) -0.006(2) 0.005(2) -0.024(2)
C23A 0.065(3) 0.082(3) 0.040(2) -0.006(2) -0.007(2) -0.058(3)
C35B 0.059(3) 0.068(3) 0.031(2) -0.003(2) 0.001(2) -0.035(2)
C37B 0.031(2) 0.056(3) 0.039(2) -0.0016(19) -0.0043(17) -0.0129(19)
C12B 0.066(3) 0.048(3) 0.055(3) -0.023(2) 0.007(2) -0.030(2)
C45B 0.037(2) 0.036(2) 0.055(3) -0.0015(19) -0.0039(19) -0.0081(18)
C24A 0.056(3) 0.068(3) 0.060(3) 0.017(2) -0.030(2) -0.043(2)
C30A 0.047(3) 0.060(3) 0.048(3) 0.016(2) -0.014(2) -0.031(2)
C22A 0.063(3) 0.059(3) 0.050(3) -0.024(2) 0.012(2) -0.044(2)
C46A 0.061(3) 0.045(2) 0.052(3) 0.009(2) -0.025(2) -0.028(2)
C24B 0.070(3) 0.040(2) 0.084(4) 0.013(2) -0.043(3) -0.031(2)
C23B 0.114(5) 0.072(4) 0.055(3) 0.015(3) -0.028(3) -0.075(4)
C50A 0.060(3) 0.050(3) 0.056(3) 0.000(2) -0.025(2) -0.023(2)
C21B 0.061(3) 0.058(3) 0.067(3) -0.022(2) 0.014(2) -0.039(3)
C28B 0.128(5) 0.042(3) 0.051(3) 0.004(2) -0.053(3) -0.031(3)
C29B 0.128(5) 0.034(2) 0.032(2) -0.0016(19) -0.023(3) -0.011(3)
C46B 0.053(3) 0.048(3) 0.060(3) -0.006(2) 0.002(2) -0.010(2)
C48A 0.081(4) 0.070(3) 0.058(3) 0.003(3) -0.001(3) -0.048(3)
C22B 0.093(4) 0.089(4) 0.071(4) -0.025(3) 0.024(3) -0.073(4)
C30B 0.083(4) 0.042(3) 0.035(2) -0.0064(19) -0.002(2) 0.001(2)
C47A 0.069(3) 0.071(3) 0.077(4) 0.015(3) -0.025(3) -0.049(3)
C49A 0.100(4) 0.067(3) 0.046(3) 0.010(2) -0.021(3) -0.046(3)
C50B 0.086(4) 0.072(4) 0.083(4) -0.026(3) 0.018(3) -0.047(3)
C47B 0.059(3) 0.082(4) 0.067(4) 0.001(3) 0.013(3) -0.025(3)
C48B 0.080(4) 0.107(5) 0.086(4) -0.009(4) 0.010(3) -0.065(4)
C49B 0.139(7) 0.105(5) 0.106(5) -0.035(4) 0.028(5) -0.095(5)

loop_
_atom_type_symbol
_atom_type_description
_atom_type_scat_dispersion_real
_atom_type_scat_dispersion_imag
_atom_type_scat_source
C C 0.0033 0.0016 'International Tables Vol C Tables 4.2.6.8 and 6.1.1.4'
H H 0.0000 0.0000 'International Tables Vol C Tables 4.2.6.8 and 6.1.1.4'
P P 0.1023 0.0942 'International Tables Vol C Tables 4.2.6.8 and 6.1.1.4'
S S 0.1246 0.1234 'International Tables Vol C Tables 4.2.6.8 and 6.1.1.4'
Co Co 0.3494 0.9721 'International Tables Vol C Tables 4.2.6.8 and 6.1.1.4'
O O 0.0106 0.0060 'International Tables Vol C Tables 4.2.6.8 and 6.1.1.4'

loop_
_geom_angle_atom_site_label_1
_geom_angle_atom_site_label_2
_geom_angle_atom_site_label_3
_geom_angle
_geom_angle_site_symmetry_1
_geom_angle_site_symmetry_3
O1C C222 C102 111.7(8) . .
C98 O333 C99 102.7(9) . 2_755
O333 C98 C99 122.1(8) . .
O333 C98 C99 40.0(6) . 2_755
C99 C98 C99 91.6(5) . 2_755
C2A Co1A C1A 42.66(14) . .
C2A Co1A P2A 124.95(11) . .
C1A Co1A P2A 114.61(10) . .
C2A Co1A P1A 141.42(11) . .
C1A Co1A P1A 109.87(11) . .
P2A Co1A P1A 88.53(3) . .
C2A Co1A P3A 103.22(11) . .
C1A Co1A P3A 144.08(11) . .
P2A Co1A P3A 93.52(3) . .
P1A Co1A P3A 91.85(4) . .
C2B Co2B C1B 42.71(15) . .
C2B Co2B P2B 122.24(12) . .
C1B Co2B P2B 118.99(11) . .
C2B Co2B P1B 142.31(12) . .
C1B Co2B P1B 106.97(12) . .
P2B Co2B P1B 90.10(4) . .
C2B Co2B P3B 104.50(11) . .
C1B Co2B P3B 142.70(11) . .
P2B Co2B P3B 92.15(4) . .
P1B Co2B P3B 91.86(4) . .
C14A P1A C8A 101.18(14) . .
C14A P1A C4A 104.14(15) . .
C8A P1A C4A 103.00(15) . .
C14A P1A Co1A 119.37(11) . .
C8A P1A Co1A 116.00(11) . .
C4A P1A Co1A 111.23(11) . .
C32B P2B C38B 100.01(16) . .
C32B P2B C6B 107.87(17) . .
C38B P2B C6B 101.28(16) . .
C32B P2B Co2B 114.24(12) . .
C38B P2B Co2B 118.56(13) . .
C6B P2B Co2B 113.25(11) . .
C32A P3A C38A 100.67(15) . .
C32A P3A C5A 100.25(15) . .
C38A P3A C5A 106.51(16) . .
C32A P3A Co1A 123.21(12) . .
C38A P3A Co1A 111.59(11) . .
C5A P3A Co1A 112.77(11) . .
C2A S2A C44A 103.96(17) . .
C20A P2A C26A 98.29(15) . .
C20A P2A C6A 103.87(16) . .
C26A P2A C6A 107.82(16) . .
C20A P2A Co1A 118.37(11) . .
C26A P2A Co1A 114.40(12) . .
C6A P2A Co1A 112.58(11) . .
C26B P3B C20B 98.83(17) . .
C26B P3B C5B 100.22(17) . .
C20B P3B C5B 106.82(18) . .
C26B P3B Co2B 122.61(14) . .
C20B P3B Co2B 112.25(12) . .
C5B P3B Co2B 114.02(12) . .
C2B S2B C44B 104.81(19) . .
C14B P1B C8B 98.93(15) . .
C14B P1B C4B 101.87(17) . .
C8B P1B C4B 105.23(17) . .
C14B P1B Co2B 115.85(12) . .
C8B P1B Co2B 120.97(12) . .
C4B P1B Co2B 111.62(12) . .
C1A C2A S2A 140.1(3) . .
C1A C2A Co1A 70.9(2) . .
S2A C2A Co1A 148.9(2) . .
C39A C38A C43A 118.5(3) . .
C39A C38A P3A 115.8(3) . .
C43A C38A P3A 125.7(3) . .
C15A C14A C19A 118.2(3) . .
C15A C14A P1A 117.4(3) . .
C19A C14A P1A 124.4(3) . .
C7A C3A C5A 107.3(3) . .
C7A C3A C4A 107.7(3) . .
C5A C3A C4A 111.3(3) . .
C7A C3A C6A 107.8(3) . .
C5A C3A C6A 110.9(3) . .
C4A C3A C6A 111.7(3) . .
C25A C20A C21A 118.2(3) . .
C25A C20A P2A 123.8(3) . .
C21A C20A P2A 118.1(3) . .
C2A C1A S1A 142.7(3) . .
C2A C1A Co1A 66.46(19) . .
S1A C1A Co1A 150.7(2) . .
C3B C5B P3B 114.5(2) . .
C9B C8B C13B 118.8(3) . .
C9B C8B P1B 117.0(3) . .
C13B C8B P1B 124.2(3) . .
C3A C6A P2A 116.7(2) . .
C3A C4A P1A 115.5(2) . .
C27A C26A C31A 118.3(3) . .
C27A C26A P2A 125.0(3) . .
C31A C26A P2A 116.5(3) . .
C38A C43A C42A 120.5(4) . .
C33B C32B C37B 118.2(4) . .
C33B C32B P2B 125.9(3) . .
C37B C32B P2B 115.9(3) . .
C3A C5A P3A 114.7(2) . .
C33A C32A C37A 118.4(3) . .
C33A C32A P3A 120.5(3) . .
C37A C32A P3A 121.1(3) . .
C6B C3B C4B 114.3(3) . .
C6B C3B C7B 107.4(3) . .
C4B C3B C7B 106.8(3) . .
C6B C3B C5B 110.0(3) . .
C4B C3B C5B 110.8(3) . .
C7B C3B C5B 107.1(3) . .
C9A C8A C13A 119.3(3) . .
C9A C8A P1A 119.0(3) . .
C13A C8A P1A 121.6(3) . .
C15B C14B C19B 119.2(3) . .
C15B C14B P1B 119.7(3) . .
C19B C14B P1B 121.1(3) . .
C32B C33B C34B 120.4(4) . .
C14B C15B C16B 121.0(4) . .
C2B C1B S1B 143.1(3) . .
C2B C1B Co2B 66.9(2) . .
S1B C1B Co2B 149.9(2) . .
C43B C38B C39B 119.9(3) . .
C43B C38B P2B 120.3(3) . .
C39B C38B P2B 119.8(3) . .
C38A C39A C40A 120.9(4) . .
C11A C10A C9A 119.9(4) . .
C8B C9B C10B 120.8(4) . .
C16A C17A C18A 119.1(3) . .
C11A C12A C13A 120.4(4) . .
C8A C9A C10A 120.5(3) . .
C12A C13A C8A 119.8(3) . .
C38B C43B C42B 119.9(4) . .
C3B C4B P1B 116.8(2) . .
C31B C26B C27B 118.7(4) . .
C31B C26B P3B 120.8(3) . .
C27B C26B P3B 120.5(3) . .
C17A C16A C15A 120.5(3) . .
C14B C19B C18B 119.3(4) . .
C1B C2B S2B 140.0(3) . .
C1B C2B Co2B 70.4(2) . .
S2B C2B Co2B 149.6(2) . .
C14A C15A C16A 120.7(3) . .
C30A C31A C26A 120.8(4) . .
C21B C20B C25B 118.7(4) . .
C21B C20B P3B 125.9(3) . .
C25B C20B P3B 115.4(3) . .
C36A C37A C32A 120.5(4) . .
C12A C11A C10A 120.0(3) . .
C32A C33A C34A 121.0(4) . .
C34A C35A C36A 120.6(4) . .
C41B C42B C43B 119.9(4) . .
C10B C11B C12B 119.5(4) . .
C41A C42A C43A 120.1(4) . .
C17B C16B C15B 119.1(4) . .
C17B C18B C19B 120.3(4) . .
C3B C6B P2B 117.1(2) . .
C12B C13B C8B 119.8(4) . .
C18A C19A C14A 121.3(4) . .
C35A C34A C33A 119.6(4) . .
C46A C45A C50A 118.0(4) . .
C46A C45A C44A 121.0(4) . .
C50A C45A C44A 120.9(4) . .
C40A C41A C42A 119.8(4) . .
C22A C21A C20A 120.0(4) . .
C35A C36A C37A 119.9(4) . .
C26A C27A C28A 120.3(4) . .
C11B C10B C9B 119.9(4) . .
C45A C44A S2A 110.3(3) . .
C24A C25A C20A 121.1(4) . .
C18B C17B C16B 121.1(4) . .
C38B C39B C40B 120.0(4) . .
C19A C18A C17A 120.2(4) . .
C41A C40A C39A 120.3(4) . .
C24B C25B C20B 121.1(4) . .
C35B C34B C33B 121.4(4) . .
C40B C41B C42B 120.9(4) . .
C26B C31B C30B 120.6(5) . .
C29A C28A C27A 120.8(4) . .
C41B C40B C39B 119.2(4) . .
C30A C29A C28A 119.4(4) . .
C26B C27B C28B 119.2(5) . .
C45B C44B S2B 113.9(3) . .
C35B C36B C37B 120.4(4) . .
C22A C23A C24A 119.4(4) . .
C34B C35B C36B 118.9(4) . .
C32B C37B C36B 120.7(4) . .
C11B C12B C13B 121.0(4) . .
C46B C45B C50B 118.8(5) . .
C46B C45B C44B 120.7(4) . .
C50B C45B C44B 120.3(4) . .
C23A C24A C25A 120.3(4) . .
C29A C30A C31A 120.3(4) . .
C23A C22A C21A 121.1(4) . .
C45A C46A C47A 121.0(4) . .
C25B C24B C23B 118.7(5) . .
C22B C23B C24B 120.6(4) . .
C49A C50A C45A 120.5(4) . .
C20B C21B C22B 120.1(5) . .
C29B C28B C27B 121.1(5) . .
C30B C29B C28B 119.7(5) . .
C45B C46B C47B 120.6(5) . .
C47A C48A C49A 118.5(5) . .
C23B C22B C21B 120.7(5) . .
C29B C30B C31B 120.7(5) . .
C48A C47A C46A 121.0(5) . .
C50A C49A C48A 121.0(5) . .
C49B C50B C45B 119.1(5) . .
C48B C47B C46B 120.8(5) . .
C47B C48B C49B 118.3(5) . .
C48B C49B C50B 122.3(6) . .
C222 O1C C104 104.9(6) . .
O333 C99 C98 117.2(8) 2_755 .
O333 C99 C98 37.3(5) 2_755 2_755
C98 C99 C98 88.4(5) . 2_755
C104 C103 C102 104.5(8) . .
C222 C102 C103 105.9(9) . .
O1C C104 C103 112.0(7) . .

loop_
_geom_bond_atom_site_label_1
_geom_bond_atom_site_label_2
_geom_bond_distance
_geom_bond_site_symmetry_2
C222 O1C 1.437(9) .
C222 C102 1.480(13) .
O333 C98 1.232(11) .
O333 C99 1.305(11) 2_755
C98 C99 1.511(10) .
C98 C99 1.982(10) 2_755
Co1A C2A 1.821(3) .
Co1A C1A 1.876(3) .
Co1A P2A 2.1537(10) .
Co1A P1A 2.1857(10) .
Co1A P3A 2.1932(9) .
Co2B C2B 1.821(3) .
Co2B C1B 1.865(4) .
Co2B P2B 2.1507(10) .
Co2B P1B 2.1819(10) .
Co2B P3B 2.1956(10) .
P1A C14A 1.832(3) .
P1A C8A 1.834(3) .
P1A C4A 1.843(3) .
P2B C32B 1.834(4) .
P2B C38B 1.837(4) .
P2B C6B 1.859(4) .
P3A C32A 1.825(3) .
P3A C38A 1.832(3) .
P3A C5A 1.835(3) .
S2A C2A 1.691(3) .
S2A C44A 1.830(4) .
P2A C20A 1.831(3) .
P2A C26A 1.839(3) .
P2A C6A 1.851(3) .
S1A C1A 1.665(3) .
S1B C1B 1.669(4) .
P3B C26B 1.823(4) .
P3B C20B 1.837(4) .
P3B C5B 1.844(4) .
S2B C2B 1.691(3) .
S2B C44B 1.831(4) .
P1B C14B 1.819(3) .
P1B C8B 1.827(4) .
P1B C4B 1.850(4) .
C2A C1A 1.346(5) .
C38A C39A 1.385(5) .
C38A C43A 1.391(5) .
C14A C15A 1.382(5) .
C14A C19A 1.390(5) .
C3A C7A 1.534(4) .
C3A C5A 1.543(4) .
C3A C4A 1.546(5) .
C3A C6A 1.548(5) .
C20A C25A 1.388(5) .
C20A C21A 1.390(5) .
C5B C3B 1.551(5) .
C8B C9B 1.379(5) .
C8B C13B 1.390(5) .
C26A C27A 1.381(5) .
C26A C31A 1.393(5) .
C43A C42A 1.395(5) .
C32B C33B 1.381(5) .
C32B C37B 1.385(5) .
C32A C33A 1.378(5) .
C32A C37A 1.403(5) .
C3B C6B 1.530(5) .
C3B C4B 1.531(5) .
C3B C7B 1.533(5) .
C8A C9A 1.386(5) .
C8A C13A 1.405(5) .
C14B C15B 1.385(5) .
C14B C19B 1.395(5) .
C33B C34B 1.389(6) .
C15B C16B 1.390(5) .
C1B C2B 1.343(5) .
C38B C43B 1.377(5) .
C38B C39B 1.385(5) .
C39A C40A 1.386(5) .
C10A C11A 1.386(6) .
C10A C9A 1.390(5) .
C9B C10B 1.391(5) .
C17A C16A 1.379(5) .
C17A C18A 1.387(6) .
C12A C11A 1.384(6) .
C12A C13A 1.385(5) .
C43B C42B 1.387(5) .
C26B C31B 1.374(6) .
C26B C27B 1.395(6) .
C16A C15A 1.387(5) .
C19B C18B 1.398(6) .
C31A C30A 1.388(5) .
C20B C21B 1.386(6) .
C20B C25B 1.394(6) .
C37A C36A 1.383(5) .
C33A C34A 1.394(5) .
C35A C34A 1.372(6) .
C35A C36A 1.375(6) .
C42B C41B 1.382(6) .
C11B C10B 1.372(6) .
C11B C12B 1.373(7) .
C42A C41A 1.377(6) .
C16B C17B 1.374(6) .
C18B C17B 1.368(6) .
C13B C12B 1.383(6) .
C19A C18A 1.374(5) .
C45A C46A 1.375(6) .
C45A C50A 1.402(6) .
C45A C44A 1.497(6) .
C41A C40A 1.376(6) .
C21A C22A 1.384(5) .
C27A C28A 1.392(6) .
C25A C24A 1.375(6) .
C39B C40B 1.402(6) .
C25B C24B 1.388(6) .
C34B C35B 1.356(6) .
C41B C40B 1.364(6) .
C31B C30B 1.392(6) .
C28A C29A 1.374(7) .
C29A C30A 1.369(6) .
C27B C28B 1.397(6) .
C44B C45B 1.509(6) .
C36B C35B 1.380(6) .
C36B C37B 1.389(6) .
C23A C22A 1.369(7) .
C23A C24A 1.371(7) .
C45B C46B 1.373(6) .
C45B C50B 1.384(7) .
C46A C47A 1.380(6) .
C24B C23B 1.401(8) .
C23B C22B 1.348(8) .
C50A C49A 1.363(7) .
C21B C22B 1.395(7) .
C28B C29B 1.359(8) .
C29B C30B 1.354(8) .
C46B C47B 1.390(7) .
C48A C47A 1.365(7) .
C48A C49A 1.389(7) .
C50B C49B 1.379(8) .
C47B C48B 1.357(8) .
C48B C49B 1.366(9) .
O1C C104 1.459(8) .
C99 O333 1.305(11) 2_755
C99 C98 1.982(10) 2_755
C103 C104 1.485(11) .
C103 C102 1.507(12) .
